data_7124240
loop_
_publ_author_name
'Kou, Bo'
'Zhang, WeiChuan'
'Ji, Chengmin'
'Wu, Zhenyue'
'Zhang, Shuhua'
'Liu, Xitao'
'Luo, Junhua'

_publ_section_title
;
 Tunable Optical Absorption in Lead-Free Perovskite-Like Hybrids by Iodide
 Management
;
_journal_name_full 'Chemical Communications'
_journal_paper_doi 10.1039/C9CC05365D
_journal_year 2019
_chemical_formula_moiety '2(Bi3 I14), 2(I3), 6(C8 H22 N2 O)'
_chemical_formula_sum 'C48 H130 Bi6 I34 N12 O6'
_chemical_formula_weight 6540.11
_space_group_crystal_system monoclinic
_space_group_IT_number 14
_space_group_name_Hall '-P 2ybc'
_space_group_name_H-M_alt 'P 1 21/c 1'
_symmetry_space_group_name_Hall '-P 2ybc'
_symmetry_space_group_name_H-M 'P 1 21/c 1'
_atom_sites_solution_hydrogens geom
_atom_sites_solution_primary iterative
_audit_creation_date 2019-04-10
_audit_creation_method
;
Olex2 1.2
(compiled 2018.05.29 svn.r3508 for OlexSys, GUI svn.r5506)
;
_audit_update_record
;
2019-07-08 deposited with the CCDC.    2019-09-16 downloaded from the CCDC.
;
_cell_angle_alpha 90
_cell_angle_beta 91.472(2)
_cell_angle_gamma 90
_cell_formula_units_Z 2
_cell_length_a 20.1467(13)
_cell_length_b 22.7942(13)
_cell_length_c 14.9932(9)
_cell_measurement_reflns_used 9875
_cell_measurement_temperature 100(2)
_cell_measurement_theta_max 26.38
_cell_measurement_theta_min 2.24
_cell_volume 6883.0(7)
_computing_molecular_graphics 'Olex2 (Dolomanov et al., 2009)'
_computing_publication_material 'Olex2 (Dolomanov et al., 2009)'
_computing_structure_refinement 'XL (Sheldrick, 2008)'
_computing_structure_solution 'olex2.solve (Bourhis et al., 2015)'
_diffrn_ambient_temperature 99.98
_diffrn_measured_fraction_theta_full 0.997
_diffrn_measured_fraction_theta_max 0.997
_diffrn_measurement_device_type 'Bruker APEX-II CCD'
_diffrn_measurement_method '\f and \w scans'
_diffrn_radiation_type MoK\a
_diffrn_radiation_wavelength 0.71073
_diffrn_reflns_av_R_equivalents 0.0933
_diffrn_reflns_av_unetI/netI 0.0503
_diffrn_reflns_Laue_measured_fraction_full 0.997
_diffrn_reflns_Laue_measured_fraction_max 0.997
_diffrn_reflns_limit_h_max 23
_diffrn_reflns_limit_h_min -23
_diffrn_reflns_limit_k_max 27
_diffrn_reflns_limit_k_min -27
_diffrn_reflns_limit_l_max 17
_diffrn_reflns_limit_l_min -17
_diffrn_reflns_number 89520
_diffrn_reflns_point_group_measured_fraction_full 0.997
_diffrn_reflns_point_group_measured_fraction_max 0.997
_diffrn_reflns_theta_full 25.000
_diffrn_reflns_theta_max 25.000
_diffrn_reflns_theta_min 2.211
_diffrn_standards_number 0
_exptl_absorpt_coefficient_mu 15.304
_exptl_absorpt_correction_type none
_exptl_crystal_colour black
_exptl_crystal_colour_primary black
_exptl_crystal_density_diffrn 3.156
_exptl_crystal_description block
_exptl_crystal_F_000 5700
_refine_diff_density_max 11.227
_refine_diff_density_min -2.312
_refine_diff_density_rms 0.627
_refine_ls_extinction_coef 0.000068(13)
_refine_ls_extinction_expression Fc^*^=kFc[1+0.001xFc^2^\l^3^/sin(2\q)]^-1/4^
_refine_ls_extinction_method 'SHELXL-2014/7 (Sheldrick 2014'
_refine_ls_goodness_of_fit_ref 1.092
_refine_ls_hydrogen_treatment constr
_refine_ls_matrix_type full
_refine_ls_number_parameters 494
_refine_ls_number_reflns 12087
_refine_ls_number_restraints 163
_refine_ls_restrained_S_all 1.085
_refine_ls_R_factor_all 0.1043
_refine_ls_R_factor_gt 0.0877
_refine_ls_shift/su_max 0.001
_refine_ls_shift/su_mean 0.000
_refine_ls_structure_factor_coef Fsqd
_refine_ls_weighting_details 'w=1/[\s^2^(Fo^2^)+(0.0594P)^2^+1878.3795P] where P=(Fo^2^+2Fc^2^)/3'
_refine_ls_weighting_scheme calc
_refine_ls_wR_factor_gt 0.2370
_refine_ls_wR_factor_ref 0.2432
_reflns_Friedel_coverage 0.000
_reflns_number_gt 9825
_reflns_number_total 12087
_reflns_threshold_expression 'I > 2\s(I)'
_cod_data_source_file c9cc05365d2.cif
_cod_data_source_block a
_cod_database_code 7124240
_shelx_shelxl_version_number 2014/7
_shelx_space_group_comment
;
The symmetry employed for this shelxl refinement is uniquely defined
by the following loop, which should always be used as a source of
symmetry information in preference to the above space-group names.
They are only intended as comments.
;
_olex2_refinement_description
;
1. Fixed Uiso
 At 1.2 times of:
  All C(H,H) groups, All N(H) groups
 At 1.5 times of:
  All C(H,H,H) groups
2. Rigid bond restraints
 All non-hydrogen atoms
 with sigma for 1-2 distances of 0.01 and sigma for 1-3 distances of 0.01
3. Uiso/Uaniso restraints and constraints
C17 \\sim N5 \\sim C18: within 1.7A with sigma of 0.04 and sigma for terminal
atoms of 0.08
C3 \\sim N1 \\sim C2 \\sim C4 \\sim C1: within 1.7A with sigma of 0.04 and
sigma for terminal atoms of 0.08
4.a Ternary CH refined with riding coordinates:
 N1(H1), N6(H6), N2(H2), N3(H3), N4(H4), N5(H5)
4.b Secondary CH2 refined with riding coordinates:
 C6(H6a,H6b), C20(H20a,H20b), C13(H13a,H13b), C3(H3a,H3b), C14(H14a,H14b),
 C4(H4a,H4b), C5(H5a,H5b), C21(H21a,H21b), C19(H19a,H19b), C22(H22a,H22b),
 C11(H11a,H11b), C12(H12a,H12b)
4.c Idealised Me refined as rotating group:
 C8(H8a,H8b,H8c), C1(H1a,H1b,H1c), C15(H15a,H15b,H15c), C16(H16a,H16b,H16c),
 C9(H9a,H9b,H9c), C2(H2a,H2b,H2c), C18(H18a,H18b,H18c), C24(H24a,H24b,H24c),
 C17(H17a,H17b,H17c), C10(H10a,H10b,H10c), C7(H7a,H7b,H7c), C23(H23a,H23b,H23c)
;
_olex2_submission_special_instructions 'No special instructions were received'

loop_
_space_group_symop_operation_xyz
'x, y, z'
'-x, y+1/2, -z+1/2'
'-x, -y, -z'
'x, -y-1/2, z-1/2'

loop_
_atom_site_label
_atom_site_type_symbol
_atom_site_fract_x
_atom_site_fract_y
_atom_site_fract_z
_atom_site_U_iso_or_equiv
_atom_site_adp_type
_atom_site_occupancy
_atom_site_site_symmetry_order
_atom_site_calc_flag
_atom_site_refinement_flags_posn
_atom_site_refinement_flags_adp
_atom_site_refinement_flags_occupancy
Bi1 Bi 0.26547(6) 0.69846(5) 0.51343(8) 0.0201(3) Uani 1 1 d . U .
Bi2 Bi 0.25643(6) 0.51642(5) 0.53071(8) 0.0193(3) Uani 1 1 d . U .
Bi3 Bi 0.23839(6) 0.33273(5) 0.22467(8) 0.0209(3) Uani 1 1 d . U .
I4 I 0.25473(11) 0.60718(8) 0.68190(13) 0.0214(4) Uani 1 1 d . U .
I18 I 0.5000 0.5000 0.0000 0.0251(6) Uani 1 2 d S TU P
I5 I 0.15547(10) 0.61137(9) 0.42786(15) 0.0253(5) Uani 1 1 d . U .
I15 I 0.0000 0.5000 0.0000 0.0262(7) Uani 1 2 d S TU P
I6 I 0.36895(10) 0.59774(9) 0.44912(14) 0.0238(5) Uani 1 1 d . U .
I9 I 0.26180(11) 0.44869(9) 0.35518(15) 0.0279(5) Uani 1 1 d . U .
I8 I 0.14498(11) 0.44933(9) 0.61062(15) 0.0269(5) Uani 1 1 d . U .
I12 I 0.37327(11) 0.28404(9) 0.32517(14) 0.0250(5) Uani 1 1 d . U .
I7 I 0.35827(11) 0.44886(9) 0.62704(14) 0.0268(5) Uani 1 1 d . U .
I13 I 0.33498(11) 0.39159(10) 0.10612(14) 0.0266(5) Uani 1 1 d . U .
I2 I 0.37634(11) 0.76046(9) 0.60793(14) 0.0261(5) Uani 1 1 d . U .
I10 I 0.13410(11) 0.39853(10) 0.12373(15) 0.0292(5) Uani 1 1 d . U .
I3 I 0.27464(11) 0.76715(10) 0.35235(15) 0.0298(5) Uani 1 1 d . U .
I1 I 0.16402(11) 0.77536(10) 0.58994(15) 0.0289(5) Uani 1 1 d . U .
I11 I 0.11745(11) 0.29104(10) 0.34387(15) 0.0271(5) Uani 1 1 d . U .
I17 I 0.53875(12) 0.59163(10) 0.12847(15) 0.0316(5) Uani 1 1 d . U .
I14 I 0.21972(12) 0.23037(10) 0.11251(17) 0.0349(6) Uani 1 1 d . U .
I16 I -0.02743(12) 0.40296(11) -0.12233(18) 0.0369(6) Uani 1 1 d . U .
O1 O 0.5143(12) 0.3538(10) 0.1754(14) 0.025(5) Uani 1 1 d . U .
O3 O -0.0415(11) 0.3515(11) 0.2118(18) 0.034(6) Uani 1 1 d . U .
N1 N 0.4710(13) 0.4178(11) 0.3209(17) 0.021(5) Uani 1 1 d . U .
H1 H 0.4415 0.3860 0.2964 0.025 Uiso 1 1 calc R . .
N6 N 0.0091(15) 0.2440(15) 0.1541(18) 0.032(6) Uani 1 1 d . U .
H6 H 0.0380 0.2725 0.1876 0.039 Uiso 1 1 calc R . .
N2 N 0.4582(15) 0.2494(12) 0.131(2) 0.033(6) Uani 1 1 d . U .
H2 H 0.4412 0.2748 0.1794 0.040 Uiso 1 1 calc R . .
N3 N 0.2793(15) 0.5974(14) 0.122(2) 0.034(6) Uani 1 1 d . U .
H3 H 0.2708 0.6375 0.0966 0.041 Uiso 1 1 calc R . .
O2 O 0.2368(13) 0.5100(9) -0.0262(17) 0.033(5) Uani 1 1 d . U .
N4 N 0.2281(14) 0.3926(13) -0.100(2) 0.030(6) Uani 1 1 d . U .
H4 H 0.2337 0.3986 -0.0342 0.036 Uiso 1 1 calc R . .
C8 C 0.402(2) 0.2126(19) 0.097(3) 0.044(10) Uani 1 1 d . U .
H8A H 0.3603 0.2345 0.1016 0.066 Uiso 1 1 calc GR . .
H8B H 0.3995 0.1766 0.1326 0.066 Uiso 1 1 calc GR . .
H8C H 0.4088 0.2023 0.0343 0.066 Uiso 1 1 calc GR . .
C1 C 0.4583(19) 0.4715(14) 0.267(2) 0.031(8) Uani 1 1 d . U .
H1A H 0.4943 0.4997 0.2785 0.047 Uiso 1 1 calc GR . .
H1B H 0.4161 0.4890 0.2844 0.047 Uiso 1 1 calc GR . .
H1C H 0.4562 0.4614 0.2039 0.047 Uiso 1 1 calc GR . .
C15 C 0.267(2) 0.3399(17) -0.123(3) 0.045(10) Uani 1 1 d . U .
H15A H 0.2627 0.3100 -0.0770 0.068 Uiso 1 1 calc GR . .
H15B H 0.3143 0.3508 -0.1277 0.068 Uiso 1 1 calc GR . .
H15C H 0.2512 0.3243 -0.1807 0.068 Uiso 1 1 calc GR . .
C6 C 0.4835(16) 0.2894(14) 0.059(2) 0.025(6) Uani 1 1 d . U .
H6A H 0.4459 0.3123 0.0333 0.029 Uiso 1 1 calc R . .
H6B H 0.5018 0.2653 0.0105 0.029 Uiso 1 1 calc R . .
N5 N 0.0219(15) 0.4226(14) 0.325(2) 0.034(6) Uani 1 1 d . U .
H5 H 0.0463 0.3873 0.3037 0.041 Uiso 1 1 calc R . .
C20 C -0.0708(17) 0.4055(15) 0.220(3) 0.031(7) Uani 1 1 d . U .
H20A H -0.1064 0.4036 0.2639 0.038 Uiso 1 1 calc R . .
H20B H -0.0908 0.4176 0.1616 0.038 Uiso 1 1 calc R . .
C13 C 0.223(2) 0.4989(16) -0.114(3) 0.038(8) Uani 1 1 d . U .
H13A H 0.2369 0.5330 -0.1505 0.045 Uiso 1 1 calc R . .
H13B H 0.1750 0.4932 -0.1239 0.045 Uiso 1 1 calc R . .
C16 C 0.1569(19) 0.3830(19) -0.119(3) 0.046(10) Uani 1 1 d . U .
H16A H 0.1496 0.3765 -0.1832 0.069 Uiso 1 1 calc GR . .
H16B H 0.1318 0.4175 -0.1006 0.069 Uiso 1 1 calc GR . .
H16C H 0.1419 0.3485 -0.0861 0.069 Uiso 1 1 calc GR . .
C9 C 0.293(3) 0.6036(17) 0.221(3) 0.047(10) Uani 1 1 d . U .
H9A H 0.3232 0.5721 0.2412 0.071 Uiso 1 1 calc GR . .
H9B H 0.2515 0.6010 0.2529 0.071 Uiso 1 1 calc GR . .
H9C H 0.3142 0.6416 0.2332 0.071 Uiso 1 1 calc GR . .
C3 C 0.5438(16) 0.3987(14) 0.309(2) 0.023(5) Uani 1 1 d . U .
H3A H 0.5734 0.4288 0.3356 0.027 Uiso 1 1 calc R . .
H3B H 0.5516 0.3616 0.3416 0.027 Uiso 1 1 calc R . .
C2 C 0.4585(18) 0.4236(19) 0.413(2) 0.035(8) Uani 1 1 d . U .
H2A H 0.4858 0.4555 0.4379 0.053 Uiso 1 1 calc GR . .
H2B H 0.4696 0.3868 0.4435 0.053 Uiso 1 1 calc GR . .
H2C H 0.4114 0.4326 0.4206 0.053 Uiso 1 1 calc GR . .
C14 C 0.2596(19) 0.4449(15) -0.145(3) 0.034(8) Uani 1 1 d . U .
H14A H 0.3073 0.4475 -0.1284 0.040 Uiso 1 1 calc R . .
H14B H 0.2553 0.4410 -0.2109 0.040 Uiso 1 1 calc R . .
C4 C 0.5626(18) 0.3899(18) 0.216(2) 0.032(7) Uani 1 1 d . U .
H4A H 0.5645 0.4280 0.1844 0.038 Uiso 1 1 calc R . .
H4B H 0.6068 0.3710 0.2135 0.038 Uiso 1 1 calc R . .
C18 C -0.022(2) 0.4057(17) 0.401(3) 0.044(10) Uani 1 1 d . U .
H18A H -0.0338 0.4409 0.4341 0.066 Uiso 1 1 calc GR . .
H18B H 0.0023 0.3784 0.4406 0.066 Uiso 1 1 calc GR . .
H18C H -0.0620 0.3867 0.3768 0.066 Uiso 1 1 calc GR . .
C5 C 0.5365(19) 0.3312(17) 0.093(2) 0.032(8) Uani 1 1 d . U .
H5A H 0.5793 0.3104 0.1024 0.039 Uiso 1 1 calc R . .
H5B H 0.5430 0.3635 0.0502 0.039 Uiso 1 1 calc R . .
C21 C -0.089(2) 0.3030(18) 0.181(3) 0.045(10) Uani 1 1 d . U .
H21A H -0.1291 0.3033 0.2177 0.054 Uiso 1 1 calc R . .
H21B H -0.1024 0.3089 0.1180 0.054 Uiso 1 1 calc R . .
C19 C -0.0191(19) 0.4491(15) 0.249(2) 0.032(6) Uani 1 1 d . U .
H19A H -0.0407 0.4856 0.2696 0.038 Uiso 1 1 calc R . .
H19B H 0.0098 0.4589 0.1992 0.038 Uiso 1 1 calc R . .
C24 C 0.011(2) 0.2620(19) 0.056(2) 0.047(11) Uani 1 1 d . U .
H24A H -0.0236 0.2403 0.0222 0.071 Uiso 1 1 calc GR . .
H24B H 0.0543 0.2531 0.0325 0.071 Uiso 1 1 calc GR . .
H24C H 0.0020 0.3042 0.0508 0.071 Uiso 1 1 calc GR . .
C17 C 0.0731(19) 0.4724(17) 0.354(3) 0.045(9) Uani 1 1 d . U .
H17A H 0.0492 0.5055 0.3793 0.067 Uiso 1 1 calc GR . .
H17B H 0.0969 0.4856 0.3010 0.067 Uiso 1 1 calc GR . .
H17C H 0.1050 0.4568 0.3980 0.067 Uiso 1 1 calc GR . .
C10 C 0.3395(18) 0.5743(19) 0.082(3) 0.048(11) Uani 1 1 d . U .
H10A H 0.3757 0.6027 0.0901 0.072 Uiso 1 1 calc GR . .
H10B H 0.3313 0.5676 0.0180 0.072 Uiso 1 1 calc GR . .
H10C H 0.3518 0.5372 0.1109 0.072 Uiso 1 1 calc GR . .
C22 C -0.0536(19) 0.2469(16) 0.192(3) 0.036(7) Uani 1 1 d . U .
H22A H -0.0483 0.2386 0.2567 0.043 Uiso 1 1 calc R . .
H22B H -0.0817 0.2155 0.1656 0.043 Uiso 1 1 calc R . .
C7 C 0.510(2) 0.215(3) 0.167(3) 0.068(16) Uani 1 1 d . U .
H7A H 0.4938 0.1934 0.2184 0.102 Uiso 1 1 calc GR . .
H7B H 0.5467 0.2406 0.1861 0.102 Uiso 1 1 calc GR . .
H7C H 0.5251 0.1875 0.1218 0.102 Uiso 1 1 calc GR . .
C11 C 0.220(2) 0.563(2) 0.107(3) 0.045(9) Uani 1 1 d . U .
H11A H 0.1829 0.5812 0.1381 0.054 Uiso 1 1 calc R . .
H11B H 0.2274 0.5232 0.1331 0.054 Uiso 1 1 calc R . .
C23 C 0.038(2) 0.187(2) 0.168(3) 0.056(12) Uani 1 1 d . U .
H23A H 0.0161 0.1585 0.1282 0.084 Uiso 1 1 calc GR . .
H23B H 0.0327 0.1750 0.2301 0.084 Uiso 1 1 calc GR . .
H23C H 0.0856 0.1886 0.1550 0.084 Uiso 1 1 calc GR . .
C12 C 0.2016(16) 0.5562(18) 0.010(3) 0.035(8) Uani 1 1 d . U .
H12A H 0.1533 0.5486 0.0031 0.042 Uiso 1 1 calc R . .
H12B H 0.2118 0.5929 -0.0221 0.042 Uiso 1 1 calc R . .

loop_
_atom_site_aniso_label
_atom_site_aniso_U_11
_atom_site_aniso_U_22
_atom_site_aniso_U_33
_atom_site_aniso_U_23
_atom_site_aniso_U_13
_atom_site_aniso_U_12
Bi1 0.0263(6) 0.0142(6) 0.0199(6) 0.0011(4) 0.0011(5) 0.0000(5)
Bi2 0.0261(6) 0.0134(5) 0.0184(6) -0.0006(4) 0.0011(5) 0.0000(5)
Bi3 0.0264(6) 0.0162(6) 0.0201(6) -0.0006(5) -0.0001(5) 0.0003(5)
I4 0.0315(11) 0.0154(9) 0.0174(9) -0.0001(7) 0.0014(8) -0.0012(8)
I18 0.0288(16) 0.0228(15) 0.0237(15) 0.0050(12) 0.0012(12) 0.0022(12)
I5 0.0246(11) 0.0212(10) 0.0299(11) -0.0008(8) -0.0036(9) -0.0004(8)
I15 0.0251(16) 0.0258(15) 0.0275(16) 0.0070(12) -0.0011(12) 0.0009(12)
I6 0.0252(11) 0.0223(10) 0.0240(10) -0.0037(8) 0.0035(8) -0.0010(8)
I9 0.0349(12) 0.0226(11) 0.0263(11) -0.0101(9) 0.0023(9) -0.0003(9)
I8 0.0309(12) 0.0190(10) 0.0309(11) 0.0027(9) 0.0042(9) -0.0020(8)
I12 0.0310(12) 0.0195(10) 0.0245(11) 0.0046(8) 0.0009(8) 0.0014(8)
I7 0.0310(12) 0.0221(10) 0.0272(11) 0.0028(9) 0.0002(9) 0.0053(9)
I13 0.0277(11) 0.0257(11) 0.0265(11) 0.0038(9) 0.0038(9) 0.0000(9)
I2 0.0275(11) 0.0253(11) 0.0256(11) -0.0038(9) 0.0018(9) -0.0043(9)
I10 0.0282(12) 0.0314(12) 0.0280(11) 0.0083(9) -0.0007(9) 0.0047(9)
I3 0.0325(12) 0.0326(12) 0.0242(11) 0.0118(9) -0.0010(9) -0.0023(9)
I1 0.0284(12) 0.0256(11) 0.0330(12) -0.0027(9) 0.0036(9) 0.0055(9)
I11 0.0304(12) 0.0245(11) 0.0264(11) 0.0056(9) 0.0027(9) 0.0009(9)
I17 0.0350(13) 0.0314(12) 0.0283(12) 0.0025(9) 0.0002(9) -0.0036(10)
I14 0.0376(13) 0.0278(12) 0.0394(13) -0.0134(10) 0.0026(10) -0.0033(10)
I16 0.0325(13) 0.0309(12) 0.0472(15) -0.0041(11) 0.0023(11) -0.0017(10)
O1 0.036(13) 0.020(11) 0.018(10) -0.001(8) -0.002(9) -0.005(9)
O3 0.018(12) 0.029(10) 0.056(16) -0.014(12) 0.004(11) -0.001(8)
N1 0.028(11) 0.014(11) 0.019(10) 0.012(9) -0.001(9) -0.007(10)
N6 0.031(13) 0.048(16) 0.018(12) -0.006(12) -0.006(11) -0.004(12)
N2 0.035(15) 0.009(12) 0.056(19) -0.009(11) 0.008(12) -0.007(9)
N3 0.034(14) 0.037(17) 0.032(14) -0.006(13) -0.008(11) 0.003(11)
O2 0.045(15) 0.008(10) 0.044(11) 0.005(9) -0.011(11) 0.007(9)
N4 0.027(13) 0.027(12) 0.037(17) 0.019(12) 0.000(12) 0.010(10)
C8 0.05(2) 0.05(3) 0.027(19) -0.024(17) 0.010(15) -0.028(17)
C1 0.05(2) 0.015(15) 0.029(16) 0.008(12) -0.006(16) 0.005(13)
C15 0.06(2) 0.026(13) 0.06(3) -0.007(17) 0.02(2) 0.005(15)
C6 0.026(16) 0.019(15) 0.029(15) -0.012(9) 0.004(12) 0.003(10)
N5 0.037(16) 0.033(16) 0.034(15) -0.005(12) 0.004(9) -0.008(11)
C20 0.026(17) 0.029(12) 0.04(2) 0.001(15) 0.003(12) 0.004(10)
C13 0.05(2) 0.023(13) 0.041(14) 0.004(14) 0.001(16) 0.016(15)
C16 0.033(13) 0.04(2) 0.07(3) 0.00(2) 0.005(18) -0.013(13)
C9 0.08(3) 0.024(19) 0.032(14) -0.006(15) -0.012(15) -0.006(19)
C3 0.033(13) 0.017(13) 0.017(11) -0.010(10) -0.001(10) 0.001(11)
C2 0.027(17) 0.06(2) 0.021(12) 0.006(14) 0.003(12) 0.010(16)
C14 0.034(18) 0.028(13) 0.040(18) 0.007(12) 0.027(16) 0.005(12)
C4 0.031(15) 0.05(2) 0.014(12) -0.002(12) 0.000(10) -0.013(13)
C18 0.05(2) 0.025(18) 0.06(2) 0.028(17) 0.021(17) 0.023(14)
C5 0.036(19) 0.04(2) 0.021(15) -0.005(12) 0.010(12) -0.017(14)
C21 0.034(17) 0.039(14) 0.06(3) -0.025(19) -0.018(18) -0.001(11)
C19 0.045(19) 0.025(13) 0.027(15) -0.006(12) 0.012(12) -0.002(12)
C24 0.08(3) 0.05(2) 0.012(14) -0.011(13) 0.003(15) 0.03(2)
C17 0.033(18) 0.032(19) 0.07(3) -0.039(19) 0.012(14) -0.002(13)
C10 0.023(14) 0.05(2) 0.07(3) -0.05(2) -0.012(16) 0.001(16)
C22 0.036(16) 0.030(11) 0.041(19) -0.007(16) 0.004(14) -0.010(12)
C7 0.05(2) 0.13(5) 0.03(2) 0.04(3) 0.010(17) 0.02(2)
C11 0.031(15) 0.07(3) 0.031(14) 0.000(15) 0.003(13) -0.007(16)
C23 0.04(2) 0.06(2) 0.06(3) 0.03(2) 0.02(2) 0.010(17)
C12 0.011(16) 0.05(2) 0.043(16) -0.010(14) -0.010(13) 0.009(13)

loop_
_atom_type_symbol
_atom_type_description
_atom_type_scat_dispersion_real
_atom_type_scat_dispersion_imag
_atom_type_scat_source
C C 0.0033 0.0016 'International Tables Vol C Tables 4.2.6.8 and 6.1.1.4'
H H 0.0000 0.0000 'International Tables Vol C Tables 4.2.6.8 and 6.1.1.4'
Bi Bi -4.1077 10.2566 'International Tables Vol C Tables 4.2.6.8 and 6.1.1.4'
I I -0.4742 1.8119 'International Tables Vol C Tables 4.2.6.8 and 6.1.1.4'
N N 0.0061 0.0033 'International Tables Vol C Tables 4.2.6.8 and 6.1.1.4'
O O 0.0106 0.0060 'International Tables Vol C Tables 4.2.6.8 and 6.1.1.4'

loop_
_geom_angle_atom_site_label_1
_geom_angle_atom_site_label_2
_geom_angle_atom_site_label_3
_geom_angle
_geom_angle_site_symmetry_1
I5 Bi1 I4 81.80(6) .
I5 Bi1 I6 83.50(6) .
I6 Bi1 I4 80.60(6) .
I2 Bi1 I4 89.90(6) .
I2 Bi1 I5 170.10(7) .
I2 Bi1 I6 89.85(6) .
I3 Bi1 I4 173.49(7) .
I3 Bi1 I5 93.40(7) .
I3 Bi1 I6 94.54(7) .
I3 Bi1 I2 94.44(7) .
I3 Bi1 I1 93.61(7) .
I1 Bi1 I4 91.00(7) .
I1 Bi1 I5 92.56(7) .
I1 Bi1 I6 171.14(7) .
I1 Bi1 I2 92.97(7) .
I4 Bi2 I5 83.42(6) .
I4 Bi2 I6 85.02(6) .
I6 Bi2 I5 82.90(6) .
I9 Bi2 I4 167.92(7) .
I9 Bi2 I5 87.95(6) .
I9 Bi2 I6 85.54(6) .
I8 Bi2 I4 91.49(6) .
I8 Bi2 I5 93.56(7) .
I8 Bi2 I6 175.28(7) .
I8 Bi2 I9 97.48(7) .
I7 Bi2 I4 90.64(7) .
I7 Bi2 I5 171.04(7) .
I7 Bi2 I6 89.94(7) .
I7 Bi2 I9 96.87(7) .
I7 Bi2 I8 93.29(7) .
I12 Bi3 I9 83.95(6) .
I13 Bi3 I9 84.73(6) .
I13 Bi3 I12 83.12(6) .
I13 Bi3 I11 169.06(7) .
I10 Bi3 I9 89.21(7) .
I10 Bi3 I12 167.76(7) .
I10 Bi3 I13 86.16(7) .
I10 Bi3 I11 84.01(7) .
I11 Bi3 I9 90.34(6) .
I11 Bi3 I12 106.11(6) .
I14 Bi3 I9 178.99(8) .
I14 Bi3 I12 95.06(7) .
I14 Bi3 I13 95.35(7) .
I14 Bi3 I10 91.80(8) .
I14 Bi3 I11 89.75(7) .
Bi2 I4 Bi1 81.77(5) .
I17 I18 I17 180.0 3_665
Bi1 I5 Bi2 79.03(5) .
I16 I15 I16 180.0 3_565
Bi2 I6 Bi1 80.22(6) .
Bi2 I9 Bi3 154.63(9) .
C4 O1 C5 111(3) .
C20 O3 C21 114(3) .
C1 N1 C3 109(2) .
C2 N1 C1 115(3) .
C2 N1 C3 110(2) .
C22 N6 C24 115(3) .
C22 N6 C23 111(3) .
C23 N6 C24 111(3) .
C8 N2 C6 112(3) .
C7 N2 C8 112(4) .
C7 N2 C6 111(3) .
C10 N3 C9 107(3) .
C11 N3 C9 109(3) .
C11 N3 C10 115(3) .
C13 O2 C12 115(3) .
C15 N4 C14 107(3) .
C16 N4 C15 111(3) .
C16 N4 C14 117(3) .
N2 C6 C5 113(3) .
C18 N5 C19 111(3) .
C18 N5 C17 112(3) .
C19 N5 C17 105(3) .
O3 C20 C19 109(3) .
O2 C13 C14 111(3) .
C4 C3 N1 115(3) .
C13 C14 N4 107(3) .
O1 C4 C3 107(3) .
O1 C5 C6 107(3) .
C22 C21 O3 108(3) .
C20 C19 N5 109(3) .
N6 C22 C21 116(3) .
N3 C11 C12 113(3) .
O2 C12 C11 110(3) .

loop_
_geom_bond_atom_site_label_1
_geom_bond_atom_site_label_2
_geom_bond_distance
_geom_bond_site_symmetry_2
Bi1 I4 3.284(2) .
Bi1 I5 3.218(2) .
Bi1 I6 3.263(2) .
Bi1 I2 2.972(2) .
Bi1 I3 2.888(2) .
Bi1 I1 2.947(2) .
Bi2 I4 3.070(2) .
Bi2 I5 3.322(2) .
Bi2 I6 3.196(2) .
Bi2 I9 3.055(2) .
Bi2 I8 2.992(2) .
Bi2 I7 2.918(2) .
Bi3 I9 3.315(2) .
Bi3 I12 3.267(2) .
Bi3 I13 2.987(2) .
Bi3 I10 2.965(2) .
Bi3 I11 3.203(2) .
Bi3 I14 2.895(3) .
I18 I17 2.933(2) .
I18 I17 2.933(2) 3_665
I15 I16 2.917(2) 3_565
I15 I16 2.917(2) .
O1 C4 1.40(4) .
O1 C5 1.42(4) .
O3 C20 1.37(4) .
O3 C21 1.52(4) .
N1 C1 1.48(4) .
N1 C3 1.55(4) .
N1 C2 1.41(4) .
N6 C24 1.53(4) .
N6 C22 1.40(5) .
N6 C23 1.44(5) .
N2 C8 1.49(4) .
N2 C6 1.51(4) .
N2 C7 1.40(5) .
N3 C9 1.52(5) .
N3 C10 1.46(5) .
N3 C11 1.44(5) .
O2 C13 1.37(5) .
O2 C12 1.39(4) .
N4 C15 1.49(5) .
N4 C16 1.47(5) .
N4 C14 1.52(4) .
C6 C5 1.51(5) .
N5 C18 1.50(5) .
N5 C19 1.52(5) .
N5 C17 1.58(5) .
C20 C19 1.50(5) .
C13 C14 1.51(5) .
C3 C4 1.46(4) .
C21 C22 1.47(6) .
C11 C12 1.50(5) .
